data_4331166
loop_
_publ_author_name
'Ernesto Rufino-Felipe'
'Miguel-\'Angel Mu\~noz-Hern\'andez'
'Hugo F. Saucedo-Azpeitia'
'Sara A. Cortes-Llamas'

_publ_section_title
;
 Calix[4]arenes of Aluminum and Gallium with Benzimidazolyl Ligands:
 Steric Control of the Conformation via Substitution on the Ligand
;
_journal_name_full 'Inorganic Chemistry'
_journal_page_first 12834
_journal_page_last 12840
_journal_paper_doi 10.1021/ic301718m
_journal_volume 51
_journal_year 2012
_chemical_formula_sum 'C65 H93 Al4 N8'
_chemical_formula_weight 1094.39
_chemical_name_systematic
; 
 ? 
;
_space_group_IT_number 2
_symmetry_cell_setting triclinic
_symmetry_space_group_name_Hall '-P 1'
_symmetry_space_group_name_H-M 'P -1'
_atom_sites_solution_hydrogens geom
_atom_sites_solution_primary direct
_atom_sites_solution_secondary difmap
_audit_creation_method SHELXL-97
_cell_angle_alpha 75.504(4)
_cell_angle_beta 85.532(4)
_cell_angle_gamma 85.889(3)
_cell_formula_units_Z 2
_cell_length_a 10.475(2)
_cell_length_b 13.238(3)
_cell_length_c 26.098(5)
_cell_measurement_temperature 100(2)
_cell_volume 3488.0(12)
_computing_cell_refinement 'Bruker SMART'
_computing_data_collection 'Bruker SMART'
_computing_data_reduction 'Bruker SHELXTL'
_computing_molecular_graphics 'Bruker SHELXTL'
_computing_publication_material 'Bruker SHELXTL'
_computing_structure_refinement 'SHELXL-97 (Sheldrick, 1997)'
_computing_structure_solution 'SHELXS-97 (Sheldrick, 1990)'
_diffrn_ambient_temperature 100(2)
_diffrn_measured_fraction_theta_full 0.979
_diffrn_measured_fraction_theta_max 0.979
_diffrn_measurement_device_type 'CCD area detector'
_diffrn_measurement_method 'phi and omega scans'
_diffrn_radiation_monochromator graphite
_diffrn_radiation_source 'fine-focus sealed tube'
_diffrn_radiation_type MoK\a
_diffrn_radiation_wavelength 0.71073
_diffrn_reflns_av_R_equivalents 0.0557
_diffrn_reflns_av_sigmaI/netI 0.1229
_diffrn_reflns_limit_h_max 12
_diffrn_reflns_limit_h_min -12
_diffrn_reflns_limit_k_max 15
_diffrn_reflns_limit_k_min -14
_diffrn_reflns_limit_l_max 26
_diffrn_reflns_limit_l_min -30
_diffrn_reflns_number 25235
_diffrn_reflns_theta_full 25.00
_diffrn_reflns_theta_max 25.00
_diffrn_reflns_theta_min 2.16
_exptl_absorpt_coefficient_mu 0.108
_exptl_absorpt_correction_T_max 0.9851
_exptl_absorpt_correction_T_min 0.9715
_exptl_absorpt_correction_type numerical
_exptl_crystal_colour colorless
_exptl_crystal_density_diffrn 1.042
_exptl_crystal_description block
_exptl_crystal_F_000 1182
_exptl_crystal_size_max 0.27
_exptl_crystal_size_mid 0.21
_exptl_crystal_size_min 0.14
_refine_diff_density_max 0.748
_refine_diff_density_min -0.495
_refine_diff_density_rms 0.078
_refine_ls_extinction_method none
_refine_ls_goodness_of_fit_ref 1.065
_refine_ls_hydrogen_treatment constr
_refine_ls_matrix_type full
_refine_ls_number_parameters 681
_refine_ls_number_reflns 12034
_refine_ls_number_restraints 3
_refine_ls_restrained_S_all 1.065
_refine_ls_R_factor_all 0.1425
_refine_ls_R_factor_gt 0.0899
_refine_ls_shift/su_max 0.017
_refine_ls_shift/su_mean 0.000
_refine_ls_structure_factor_coef Fsqd
_refine_ls_weighting_details 'calc w=1/[\s^2^(Fo^2^)+(0.1649P)^2^+0.3744P] where P=(Fo^2^+2Fc^2^)/3'
_refine_ls_weighting_scheme calc
_refine_ls_wR_factor_gt 0.2610
_refine_ls_wR_factor_ref 0.3079
_reflns_number_gt 7009
_reflns_number_total 12034
_reflns_threshold_expression >2sigma(I)
_cod_data_source_file ic301718m_si_002_5.cif
_cod_data_source_block Complex_13
_cod_original_cell_volume 3487.9(12)
_cod_database_code 4331166

loop_
_symmetry_equiv_pos_as_xyz
'x, y, z'
'-x, -y, -z'

loop_
_atom_site_label
_atom_site_type_symbol
_atom_site_fract_x
_atom_site_fract_y
_atom_site_fract_z
_atom_site_U_iso_or_equiv
_atom_site_adp_type
_atom_site_occupancy
_atom_site_symmetry_multiplicity
_atom_site_calc_flag
_atom_site_refinement_flags
Al1 Al 0.38389(11) 0.23092(10) 0.13978(5) 0.0439(4) Uani 1 1 d .
Al2 Al 0.35114(11) 0.05394(12) 0.37052(6) 0.0546(4) Uani 1 1 d .
Al3 Al 0.23092(15) 0.48096(14) 0.40197(6) 0.0661(5) Uani 1 1 d .
Al4 Al 0.21150(12) 0.64799(10) 0.17094(6) 0.0504(4) Uani 1 1 d .
N1 N 0.4382(3) 0.1810(3) 0.21151(14) 0.0450(9) Uani 1 1 d .
N2 N 0.4281(3) 0.1125(3) 0.30018(14) 0.0468(9) Uani 1 1 d .
N3 N 0.2576(3) 0.1750(3) 0.38675(14) 0.0508(10) Uani 1 1 d .
N4 N 0.2119(3) 0.3370(3) 0.40095(15) 0.0596(11) Uani 1 1 d .
N5 N 0.2904(3) 0.5427(3) 0.32924(15) 0.0546(10) Uani 1 1 d .
N6 N 0.2757(3) 0.6138(3) 0.24135(15) 0.0491(9) Uani 1 1 d .
N7 N 0.2070(3) 0.5118(3) 0.15630(14) 0.0455(9) Uani 1 1 d .
N8 N 0.2736(3) 0.3529(3) 0.14351(14) 0.0421(8) Uani 1 1 d .
C1 C 0.7870(4) 0.0942(3) 0.22192(19) 0.0476(11) Uani 1 1 d .
C2 C 0.3647(4) 0.1609(3) 0.25694(18) 0.0476(11) Uani 1 1 d .
C3 C 0.2232(4) 0.1864(4) 0.2593(2) 0.0646(14) Uani 1 1 d .
H3A H 0.2065 0.2571 0.2645 0.097 Uiso 1 1 calc R
H3B H 0.1819 0.1361 0.2889 0.097 Uiso 1 1 calc R
H3C H 0.1886 0.1827 0.2260 0.097 Uiso 1 1 calc R
C4 C 0.5556(4) 0.1006(3) 0.28098(18) 0.0448(10) Uani 1 1 d .
C5 C 0.6647(4) 0.0541(3) 0.30674(19) 0.0492(11) Uani 1 1 d .
H5 H 0.6603 0.0259 0.3440 0.059 Uiso 1 1 calc R
C6 C 0.7799(4) 0.0499(3) 0.2769(2) 0.0504(11) Uani 1 1 d .
C7 C 0.6783(4) 0.1392(3) 0.19609(19) 0.0475(11) Uani 1 1 d .
H7 H 0.6824 0.1673 0.1588 0.057 Uiso 1 1 calc R
C8 C 0.5631(4) 0.1421(3) 0.22620(18) 0.0435(10) Uani 1 1 d .
C9 C 0.8973(4) -0.0017(4) 0.3051(2) 0.0628(14) Uani 1 1 d .
H9A H 0.9612 0.0504 0.3022 0.094 Uiso 1 1 calc R
H9B H 0.9337 -0.0574 0.2889 0.094 Uiso 1 1 calc R
H9C H 0.8730 -0.0315 0.3426 0.094 Uiso 1 1 calc R
C10 C 0.9131(4) 0.0935(4) 0.1888(2) 0.0660(14) Uani 1 1 d .
H10A H 0.8971 0.1193 0.1511 0.099 Uiso 1 1 calc R
H10B H 0.9513 0.0220 0.1952 0.099 Uiso 1 1 calc R
H10C H 0.9720 0.1386 0.1987 0.099 Uiso 1 1 calc R
C11 C 0.2984(4) 0.2706(4) 0.38394(18) 0.0551(12) Uani 1 1 d .
C12 C 0.4331(4) 0.3002(5) 0.3629(2) 0.0723(15) Uani 1 1 d .
H12A H 0.4289 0.3601 0.3320 0.109 Uiso 1 1 calc R
H12B H 0.4797 0.2409 0.3525 0.109 Uiso 1 1 calc R
H12C H 0.4778 0.3189 0.3906 0.109 Uiso 1 1 calc R
C13 C 0.1022(4) 0.2775(4) 0.41788(18) 0.0548(12) Uani 1 1 d .
C14 C -0.0170(5) 0.3030(5) 0.4409(2) 0.0663(14) Uani 1 1 d .
H14 H -0.0352 0.3704 0.4471 0.080 Uiso 1 1 calc R
C15 C -0.1082(4) 0.2279(5) 0.45447(19) 0.0636(14) Uani 1 1 d .
C16 C -0.0784(4) 0.1268(4) 0.44515(19) 0.0605(14) Uani 1 1 d .
C17 C 0.0393(4) 0.1025(4) 0.42264(19) 0.0575(13) Uani 1 1 d .
H17 H 0.0590 0.0352 0.4164 0.069 Uiso 1 1 calc R
C18 C 0.1293(4) 0.1797(4) 0.40910(17) 0.0532(12) Uani 1 1 d .
C19 C -0.2377(5) 0.2569(6) 0.4779(3) 0.0905(19) Uani 1 1 d .
H19A H -0.2436 0.3318 0.4765 0.136 Uiso 1 1 calc R
H19B H -0.2486 0.2168 0.5148 0.136 Uiso 1 1 calc R
H19C H -0.3051 0.2411 0.4575 0.136 Uiso 1 1 calc R
C20 C -0.1773(4) 0.0450(5) 0.4588(2) 0.0788(17) Uani 1 1 d .
H20A H -0.1370 -0.0224 0.4554 0.118 Uiso 1 1 calc R
H20B H -0.2467 0.0656 0.4346 0.118 Uiso 1 1 calc R
H20C H -0.2123 0.0386 0.4954 0.118 Uiso 1 1 calc R
C21 C 0.2255(4) 0.5509(4) 0.2856(2) 0.0560(12) Uani 1 1 d .
C22 C 0.1047(5) 0.4952(5) 0.2866(2) 0.0725(15) Uani 1 1 d .
H22A H 0.1035 0.4332 0.3164 0.109 Uiso 1 1 calc R
H22B H 0.1020 0.4741 0.2534 0.109 Uiso 1 1 calc R
H22C H 0.0301 0.5422 0.2907 0.109 Uiso 1 1 calc R
C23 C 0.3842(4) 0.6522(3) 0.25766(18) 0.0467(11) Uani 1 1 d .
C24 C 0.4708(4) 0.7239(3) 0.2287(2) 0.0523(12) Uani 1 1 d .
H24 H 0.4620 0.7553 0.1921 0.063 Uiso 1 1 calc R
C25 C 0.5703(4) 0.7476(4) 0.2552(2) 0.0583(13) Uani 1 1 d .
C26 C 0.5817(4) 0.7018(4) 0.3095(2) 0.0588(13) Uani 1 1 d .
C27 C 0.4935(4) 0.6328(4) 0.33760(19) 0.0561(12) Uani 1 1 d .
H27 H 0.5006 0.6024 0.3744 0.067 Uiso 1 1 calc R
C28 C 0.3937(4) 0.6085(3) 0.31108(18) 0.0482(11) Uani 1 1 d .
C29 C 0.6641(6) 0.8258(5) 0.2241(3) 0.0867(19) Uani 1 1 d .
H29A H 0.6373 0.8528 0.1879 0.130 Uiso 1 1 calc R
H29B H 0.7500 0.7914 0.2232 0.130 Uiso 1 1 calc R
H29C H 0.6657 0.8836 0.2412 0.130 Uiso 1 1 calc R
C30 C 0.6968(5) 0.7238(5) 0.3369(3) 0.090(2) Uani 1 1 d .
H30A H 0.6892 0.6876 0.3746 0.134 Uiso 1 1 calc R
H30B H 0.6989 0.7992 0.3333 0.134 Uiso 1 1 calc R
H30C H 0.7761 0.6987 0.3205 0.134 Uiso 1 1 calc R
C31 C 0.2986(4) 0.4337(3) 0.16306(17) 0.0450(10) Uani 1 1 d .
C32 C 0.4213(4) 0.4368(4) 0.1894(2) 0.0608(13) Uani 1 1 d .
H32A H 0.4508 0.5081 0.1795 0.091 Uiso 1 1 calc R
H32B H 0.4872 0.3893 0.1779 0.091 Uiso 1 1 calc R
H32C H 0.4056 0.4148 0.2280 0.091 Uiso 1 1 calc R
C33 C 0.1554(4) 0.3825(3) 0.12027(16) 0.0408(10) Uani 1 1 d .
C34 C 0.0838(4) 0.3323(3) 0.09173(17) 0.0452(10) Uani 1 1 d .
H34 H 0.1124 0.2658 0.0864 0.054 Uiso 1 1 calc R
C35 C -0.0288(4) 0.3809(4) 0.07149(17) 0.0483(11) Uani 1 1 d .
C36 C -0.0702(4) 0.4812(4) 0.07929(18) 0.0533(12) Uani 1 1 d .
C37 C 0.0008(4) 0.5308(4) 0.10724(18) 0.0507(11) Uani 1 1 d .
H37 H -0.0271 0.5975 0.1125 0.061 Uiso 1 1 calc R
C38 C 0.1151(4) 0.4804(3) 0.12763(17) 0.0428(10) Uani 1 1 d .
C39 C -0.1052(4) 0.3289(4) 0.0394(2) 0.0651(14) Uani 1 1 d .
H39A H -0.0623 0.2616 0.0374 0.098 Uiso 1 1 calc R
H39B H -0.1112 0.3739 0.0035 0.098 Uiso 1 1 calc R
H39C H -0.1915 0.3176 0.0564 0.098 Uiso 1 1 calc R
C40 C -0.1939(4) 0.5341(4) 0.0567(2) 0.0720(15) Uani 1 1 d .
H40A H -0.2115 0.6000 0.0674 0.108 Uiso 1 1 calc R
H40B H -0.2647 0.4882 0.0703 0.108 Uiso 1 1 calc R
H40C H -0.1856 0.5485 0.0179 0.108 Uiso 1 1 calc R
C41 C 0.5254(4) 0.2844(4) 0.08827(19) 0.0595(13) Uani 1 1 d .
H41A H 0.5829 0.3219 0.1046 0.071 Uiso 1 1 calc R
H41B H 0.5759 0.2251 0.0785 0.071 Uiso 1 1 calc R
C42 C 0.4737(6) 0.3590(5) 0.0380(3) 0.108(2) Uani 1 1 d .
H42A H 0.4283 0.3193 0.0187 0.162 Uiso 1 1 calc R
H42B H 0.5453 0.3926 0.0153 0.162 Uiso 1 1 calc R
H42C H 0.4145 0.4125 0.0481 0.162 Uiso 1 1 calc R
C43 C 0.2892(5) 0.1175(4) 0.1279(2) 0.0644(14) Uani 1 1 d .
H43A H 0.2058 0.1139 0.1487 0.077 Uiso 1 1 calc R
H43B H 0.2718 0.1319 0.0899 0.077 Uiso 1 1 calc R
C44 C 0.3667(7) 0.0107(5) 0.1444(4) 0.120(3) Uani 1 1 d .
H44A H 0.4545 0.0179 0.1286 0.180 Uiso 1 1 calc R
H44B H 0.3258 -0.0422 0.1319 0.180 Uiso 1 1 calc R
H44C H 0.3685 -0.0106 0.1831 0.180 Uiso 1 1 calc R
C45 C 0.2385(4) -0.0522(4) 0.3603(2) 0.0659(14) Uani 1 1 d .
H45A H 0.2156 -0.0996 0.3952 0.079 Uiso 1 1 calc R
H45B H 0.1583 -0.0169 0.3453 0.079 Uiso 1 1 calc R
C46 C 0.3043(7) -0.1174(6) 0.3226(4) 0.127(3) Uani 1 1 d .
H46A H 0.3354 -0.0701 0.2894 0.190 Uiso 1 1 calc R
H46B H 0.2423 -0.1628 0.3150 0.190 Uiso 1 1 calc R
H46C H 0.3768 -0.1602 0.3397 0.190 Uiso 1 1 calc R
C47 C 0.4757(4) 0.0099(5) 0.4254(2) 0.0741(16) Uani 1 1 d .
H47A H 0.5467 0.0580 0.4157 0.089 Uiso 1 1 calc R
H47B H 0.4332 0.0203 0.4590 0.089 Uiso 1 1 calc R
C48 C 0.5345(6) -0.1006(6) 0.4363(3) 0.1130(15) Uani 1 1 d .
H48A H 0.4662 -0.1501 0.4460 0.169 Uiso 1 1 calc R
H48B H 0.5914 -0.1119 0.4655 0.169 Uiso 1 1 calc R
H48C H 0.5838 -0.1113 0.4044 0.169 Uiso 1 1 calc R
C49 C 0.3607(6) 0.4775(6) 0.4531(2) 0.092(2) Uani 1 1 d .
H49A H 0.4440 0.4494 0.4404 0.110 Uiso 1 1 calc R
H49B H 0.3719 0.5492 0.4563 0.110 Uiso 1 1 calc R
C50 C 0.3169(6) 0.4068(6) 0.5086(3) 0.1130(15) Uani 1 1 d .
H50A H 0.2436 0.4417 0.5241 0.169 Uiso 1 1 calc R
H50B H 0.3879 0.3950 0.5321 0.169 Uiso 1 1 calc R
H50C H 0.2920 0.3396 0.5043 0.169 Uiso 1 1 calc R
C51 C 0.0643(6) 0.5554(5) 0.4142(2) 0.0832(17) Uani 1 1 d .
H51A H -0.0010 0.5339 0.3942 0.100 Uiso 1 1 calc R
H51B H 0.0369 0.5339 0.4524 0.100 Uiso 1 1 calc R
C52 C 0.0688(8) 0.6745(6) 0.3977(3) 0.126(3) Uani 1 1 d .
H52A H 0.1299 0.6969 0.4187 0.189 Uiso 1 1 calc R
H52B H -0.0166 0.7062 0.4039 0.189 Uiso 1 1 calc R
H52C H 0.0960 0.6966 0.3600 0.189 Uiso 1 1 calc R
C53 C 0.3308(6) 0.7235(4) 0.1149(2) 0.0724(15) Uani 1 1 d .
H53A H 0.3393 0.7946 0.1196 0.087 Uiso 1 1 calc R
H53B H 0.4165 0.6865 0.1176 0.087 Uiso 1 1 calc R
C54 C 0.2822(9) 0.7310(8) 0.0606(3) 0.149(4) Uani 1 1 d .
H54A H 0.2871 0.6614 0.0536 0.224 Uiso 1 1 calc R
H54B H 0.3353 0.7776 0.0334 0.224 Uiso 1 1 calc R
H54C H 0.1930 0.7590 0.0597 0.224 Uiso 1 1 calc R
C55 C 0.0399(5) 0.7145(4) 0.1784(3) 0.0715(16) Uani 1 1 d .
H55A H 0.0089 0.7475 0.1428 0.086 Uiso 1 1 calc R
H55B H -0.0205 0.6609 0.1969 0.086 Uiso 1 1 calc R
C56 C 0.0437(6) 0.7981(6) 0.2103(3) 0.1130(15) Uani 1 1 d .
H56A H 0.0630 0.7640 0.2469 0.169 Uiso 1 1 calc R
H56B H -0.0397 0.8368 0.2100 0.169 Uiso 1 1 calc R
H56C H 0.1103 0.8467 0.1941 0.169 Uiso 1 1 calc R
C57 C 0.7181(6) 0.4790(5) 0.2632(3) 0.092(2) Uani 1 1 d .
H57 H 0.6637 0.5405 0.2606 0.111 Uiso 1 1 calc R
C58 C 0.7676(6) 0.4527(5) 0.2191(3) 0.0812(17) Uani 1 1 d .
H58 H 0.7477 0.4962 0.1855 0.097 Uiso 1 1 calc R
C59 C 0.8447(6) 0.3665(5) 0.2213(3) 0.0778(16) Uani 1 1 d .
H59 H 0.8788 0.3497 0.1895 0.093 Uiso 1 1 calc R
C60 C 0.8736(5) 0.3042(5) 0.2681(3) 0.0809(17) Uani 1 1 d .
H60 H 0.9277 0.2430 0.2693 0.097 Uiso 1 1 calc R
C61 C 0.8263(6) 0.3277(6) 0.3142(3) 0.0885(19) Uani 1 1 d .
H61 H 0.8483 0.2832 0.3473 0.106 Uiso 1 1 calc R
C62 C 0.7463(6) 0.4162(5) 0.3129(2) 0.100(2) Uani 1 1 d .
H62 H 0.7120 0.4334 0.3446 0.120 Uiso 1 1 calc R
C63 C 0.1634(6) 1.0693(5) -0.0777(2) 0.201(5) Uani 0.50 1 d PRD
H63 H 0.0884 1.0645 -0.0951 0.241 Uiso 0.50 1 calc PR
C64 C 0.2434(6) 0.9809(5) -0.0602(2) 0.201(5) Uani 0.50 1 d PRD
H64 H 0.2231 0.9156 -0.0656 0.241 Uiso 0.50 1 calc PR
C65 C 0.3531(6) 0.9880(5) -0.0349(2) 0.201(5) Uani 0.50 1 d PRD
H65 H 0.4078 0.9275 -0.0229 0.241 Uiso 0.50 1 calc PR
C66 C 0.3828(6) 1.0834(5) -0.0270(2) 0.201(5) Uani 0.50 1 d PRD
H66 H 0.4578 1.0883 -0.0097 0.241 Uiso 0.50 1 calc PR
C67 C 0.3028(6) 1.1718(5) -0.0445(2) 0.201(5) Uani 0.50 1 d PRD
H67 H 0.3231 1.2371 -0.0392 0.241 Uiso 0.50 1 calc PR
C68 C 0.1931(6) 1.1648(5) -0.0699(2) 0.201(5) Uani 0.50 1 d PRD
H68 H 0.1384 1.2252 -0.0818 0.241 Uiso 0.50 1 calc PR

loop_
_atom_site_aniso_label
_atom_site_aniso_U_11
_atom_site_aniso_U_22
_atom_site_aniso_U_33
_atom_site_aniso_U_23
_atom_site_aniso_U_13
_atom_site_aniso_U_12
Al1 0.0417(7) 0.0448(8) 0.0437(8) -0.0088(6) -0.0021(6) -0.0018(5)
Al2 0.0320(6) 0.0757(10) 0.0477(9) 0.0018(7) -0.0035(6) -0.0073(6)
Al3 0.0683(10) 0.0908(12) 0.0455(9) -0.0261(8) 0.0113(7) -0.0289(8)
Al4 0.0497(8) 0.0493(8) 0.0553(9) -0.0173(7) -0.0065(6) -0.0035(6)
N1 0.0331(17) 0.054(2) 0.046(2) -0.0085(17) -0.0020(16) -0.0051(15)
N2 0.0243(16) 0.064(2) 0.048(2) -0.0043(18) -0.0025(15) -0.0073(15)
N3 0.0331(17) 0.074(3) 0.042(2) -0.0061(19) 0.0027(15) -0.0149(17)
N4 0.046(2) 0.090(3) 0.046(2) -0.021(2) 0.0093(18) -0.023(2)
N5 0.050(2) 0.068(3) 0.051(2) -0.022(2) 0.0040(18) -0.0189(18)
N6 0.048(2) 0.057(2) 0.048(2) -0.0211(19) 0.0032(17) -0.0158(17)
N7 0.0414(19) 0.049(2) 0.049(2) -0.0160(17) -0.0072(16) -0.0049(16)
N8 0.0373(17) 0.045(2) 0.044(2) -0.0100(17) -0.0058(15) -0.0040(15)
C1 0.035(2) 0.049(3) 0.057(3) -0.012(2) 0.004(2) -0.0064(18)
C2 0.034(2) 0.059(3) 0.046(3) -0.005(2) -0.0029(19) -0.0075(19)
C3 0.035(2) 0.096(4) 0.054(3) -0.003(3) -0.002(2) 0.000(2)
C4 0.034(2) 0.051(3) 0.050(3) -0.011(2) -0.0031(18) -0.0095(18)
C5 0.036(2) 0.055(3) 0.054(3) -0.009(2) -0.002(2) -0.0072(19)
C6 0.032(2) 0.054(3) 0.064(3) -0.010(2) -0.006(2) -0.0083(19)
C7 0.040(2) 0.049(3) 0.051(3) -0.008(2) 0.0042(19) -0.0065(19)
C8 0.034(2) 0.046(2) 0.049(3) -0.007(2) -0.0023(18) -0.0048(17)
C9 0.036(2) 0.078(4) 0.069(4) -0.009(3) -0.008(2) 0.002(2)
C10 0.039(2) 0.074(3) 0.081(4) -0.014(3) 0.006(2) 0.002(2)
C11 0.041(2) 0.082(4) 0.041(3) -0.009(2) 0.000(2) -0.017(2)
C12 0.046(3) 0.101(4) 0.072(4) -0.020(3) 0.008(2) -0.030(3)
C13 0.041(2) 0.080(4) 0.041(3) -0.010(2) 0.006(2) -0.014(2)
C14 0.056(3) 0.091(4) 0.053(3) -0.022(3) 0.010(2) -0.015(3)
C15 0.044(3) 0.105(4) 0.038(3) -0.009(3) 0.008(2) -0.021(3)
C16 0.042(2) 0.093(4) 0.042(3) -0.003(3) -0.004(2) -0.019(2)
C17 0.039(2) 0.077(3) 0.050(3) -0.001(2) 0.001(2) -0.017(2)
C18 0.037(2) 0.084(4) 0.035(3) -0.005(2) -0.0012(18) -0.016(2)
C19 0.054(3) 0.133(6) 0.081(4) -0.021(4) 0.017(3) -0.023(3)
C20 0.046(3) 0.115(5) 0.067(4) -0.003(3) 0.001(2) -0.031(3)
C21 0.048(3) 0.071(3) 0.054(3) -0.023(3) 0.003(2) -0.021(2)
C22 0.063(3) 0.098(4) 0.063(4) -0.022(3) 0.000(3) -0.038(3)
C23 0.041(2) 0.054(3) 0.051(3) -0.024(2) 0.002(2) -0.0086(19)
C24 0.050(2) 0.051(3) 0.058(3) -0.016(2) 0.000(2) -0.010(2)
C25 0.056(3) 0.057(3) 0.067(4) -0.021(3) -0.002(2) -0.012(2)
C26 0.050(3) 0.068(3) 0.067(4) -0.031(3) -0.001(2) -0.011(2)
C27 0.053(3) 0.073(3) 0.048(3) -0.023(2) 0.004(2) -0.019(2)
C28 0.048(2) 0.056(3) 0.047(3) -0.023(2) 0.006(2) -0.012(2)
C29 0.084(4) 0.092(4) 0.086(5) -0.014(3) -0.005(3) -0.046(3)
C30 0.073(4) 0.126(5) 0.081(4) -0.036(4) -0.003(3) -0.049(4)
C31 0.040(2) 0.055(3) 0.041(3) -0.011(2) -0.0052(19) -0.005(2)
C32 0.047(2) 0.068(3) 0.076(4) -0.030(3) -0.019(2) -0.001(2)
C33 0.035(2) 0.050(3) 0.035(2) -0.0058(19) 0.0006(17) -0.0069(18)
C34 0.048(2) 0.049(3) 0.039(3) -0.010(2) -0.0002(19) -0.0110(19)
C35 0.045(2) 0.064(3) 0.039(3) -0.017(2) -0.0016(19) -0.013(2)
C36 0.042(2) 0.071(3) 0.042(3) -0.001(2) -0.008(2) -0.007(2)
C37 0.045(2) 0.053(3) 0.054(3) -0.012(2) -0.010(2) -0.002(2)
C38 0.039(2) 0.045(3) 0.044(3) -0.009(2) -0.0052(18) -0.0069(18)
C39 0.051(3) 0.088(4) 0.060(3) -0.021(3) -0.011(2) -0.015(3)
C40 0.052(3) 0.089(4) 0.074(4) -0.014(3) -0.021(3) 0.003(3)
C41 0.060(3) 0.059(3) 0.052(3) -0.002(2) 0.004(2) 0.000(2)
C42 0.098(5) 0.116(6) 0.074(4) 0.030(4) 0.022(4) 0.014(4)
C43 0.069(3) 0.059(3) 0.071(4) -0.022(3) -0.012(3) -0.007(2)
C44 0.140(6) 0.057(4) 0.167(8) -0.030(4) -0.045(6) 0.007(4)
C45 0.048(3) 0.067(3) 0.073(4) -0.002(3) 0.003(2) -0.003(2)
C46 0.101(5) 0.104(6) 0.186(9) -0.064(6) 0.037(5) -0.018(4)
C47 0.042(3) 0.112(5) 0.054(3) 0.005(3) -0.005(2) 0.008(3)
C48 0.083(3) 0.138(4) 0.111(4) -0.016(3) -0.005(2) -0.014(3)
C49 0.106(5) 0.130(5) 0.044(3) -0.020(3) 0.006(3) -0.060(4)
C50 0.083(3) 0.138(4) 0.111(4) -0.016(3) -0.005(2) -0.014(3)
C51 0.090(4) 0.097(5) 0.066(4) -0.029(3) 0.020(3) -0.024(3)
C52 0.138(7) 0.120(7) 0.129(7) -0.056(5) 0.042(5) -0.034(5)
C53 0.097(4) 0.062(3) 0.061(4) -0.009(3) -0.016(3) -0.026(3)
C54 0.160(8) 0.206(10) 0.086(6) -0.024(6) -0.017(5) -0.062(7)
C55 0.065(3) 0.060(3) 0.101(5) -0.040(3) -0.015(3) 0.004(3)
C56 0.083(3) 0.138(4) 0.111(4) -0.016(3) -0.005(2) -0.014(3)
C57 0.066(4) 0.094(5) 0.116(6) -0.035(4) 0.011(4) 0.011(3)
C58 0.080(4) 0.084(4) 0.071(4) -0.005(3) -0.008(3) 0.004(3)
C59 0.083(4) 0.080(4) 0.069(4) -0.016(3) 0.008(3) -0.014(3)
C60 0.069(4) 0.067(4) 0.105(6) -0.018(4) -0.004(4) -0.009(3)
C61 0.088(4) 0.098(5) 0.075(5) -0.003(4) -0.022(4) -0.022(4)
C62 0.091(5) 0.142(7) 0.078(5) -0.048(5) 0.021(4) -0.026(5)
C63 0.249(12) 0.148(8) 0.234(12) -0.085(8) -0.096(9) 0.025(8)
C64 0.249(12) 0.148(8) 0.234(12) -0.085(8) -0.096(9) 0.025(8)
C65 0.249(12) 0.148(8) 0.234(12) -0.085(8) -0.096(9) 0.025(8)
C66 0.249(12) 0.148(8) 0.234(12) -0.085(8) -0.096(9) 0.025(8)
C67 0.249(12) 0.148(8) 0.234(12) -0.085(8) -0.096(9) 0.025(8)
C68 0.249(12) 0.148(8) 0.234(12) -0.085(8) -0.096(9) 0.025(8)

loop_
_atom_type_symbol
_atom_type_description
_atom_type_scat_dispersion_real
_atom_type_scat_dispersion_imag
_atom_type_scat_source
C C 0.0033 0.0016 'International Tables Vol C Tables 4.2.6.8 and 6.1.1.4'
H H 0.0000 0.0000 'International Tables Vol C Tables 4.2.6.8 and 6.1.1.4'
N N 0.0061 0.0033 'International Tables Vol C Tables 4.2.6.8 and 6.1.1.4'
Al Al 0.0645 0.0514 'International Tables Vol C Tables 4.2.6.8 and 6.1.1.4'

loop_
_geom_angle_atom_site_label_1
_geom_angle_atom_site_label_2
_geom_angle_atom_site_label_3
_geom_angle
N8 Al1 N1 103.03(15)
N8 Al1 C43 112.34(19)
N1 Al1 C43 104.9(2)
N8 Al1 C41 104.96(18)
N1 Al1 C41 112.71(18)
C43 Al1 C41 118.0(2)
N3 Al2 N2 101.87(16)
N3 Al2 C47 104.8(2)
N2 Al2 C47 113.85(19)
N3 Al2 C45 113.32(19)
N2 Al2 C45 104.4(2)
C47 Al2 C45 117.7(2)
N4 Al3 N5 102.29(17)
N4 Al3 C49 106.2(3)
N5 Al3 C49 112.9(2)
N4 Al3 C51 112.5(2)
N5 Al3 C51 106.2(2)
C49 Al3 C51 116.0(3)
N7 Al4 N6 102.54(16)
N7 Al4 C55 112.67(18)
N6 Al4 C55 105.4(2)
N7 Al4 C53 104.2(2)
N6 Al4 C53 114.18(19)
C55 Al4 C53 117.0(3)
C2 N1 C8 105.0(3)
C2 N1 Al1 128.1(3)
C8 N1 Al1 126.2(3)
C2 N2 C4 104.7(3)
C2 N2 Al2 126.2(3)
C4 N2 Al2 128.4(3)
C11 N3 C18 103.5(4)
C11 N3 Al2 129.5(3)
C18 N3 Al2 126.8(3)
C11 N4 C13 104.0(4)
C11 N4 Al3 128.4(3)
C13 N4 Al3 127.6(3)
C21 N5 C28 104.2(4)
C21 N5 Al3 126.3(3)
C28 N5 Al3 128.1(3)
C21 N6 C23 104.5(4)
C21 N6 Al4 127.8(3)
C23 N6 Al4 127.6(3)
C31 N7 C38 104.6(3)
C31 N7 Al4 128.4(3)
C38 N7 Al4 126.2(3)
C31 N8 C33 104.6(3)
C31 N8 Al1 128.1(3)
C33 N8 Al1 126.9(3)
C7 C1 C6 120.7(4)
C7 C1 C10 117.9(4)
C6 C1 C10 121.3(4)
N1 C2 N2 114.5(3)
N1 C2 C3 122.9(4)
N2 C2 C3 122.6(4)
C2 C3 H3A 109.5
C2 C3 H3B 109.5
H3A C3 H3B 109.5
C2 C3 H3C 109.5
H3A C3 H3C 109.5
H3B C3 H3C 109.5
C8 C4 C5 120.1(4)
C8 C4 N2 108.5(3)
C5 C4 N2 131.3(4)
C6 C5 C4 118.9(4)
C6 C5 H5 120.6
C4 C5 H5 120.6
C5 C6 C1 120.5(4)
C5 C6 C9 118.5(4)
C1 C6 C9 121.0(4)
C1 C7 C8 118.4(4)
C1 C7 H7 120.8
C8 C7 H7 120.8
C7 C8 C4 121.4(4)
C7 C8 N1 131.4(4)
C4 C8 N1 107.2(3)
C6 C9 H9A 109.5
C6 C9 H9B 109.5
H9A C9 H9B 109.5
C6 C9 H9C 109.5
H9A C9 H9C 109.5
H9B C9 H9C 109.5
C1 C10 H10A 109.5
C1 C10 H10B 109.5
H10A C10 H10B 109.5
C1 C10 H10C 109.5
H10A C10 H10C 109.5
H10B C10 H10C 109.5
N4 C11 N3 115.6(4)
N4 C11 C12 122.8(4)
N3 C11 C12 121.6(5)
C11 C12 H12A 109.5
C11 C12 H12B 109.5
H12A C12 H12B 109.5
C11 C12 H12C 109.5
H12A C12 H12C 109.5
H12B C12 H12C 109.5
C18 C13 C14 120.7(4)
C18 C13 N4 108.4(4)
C14 C13 N4 130.9(5)
C15 C14 C13 118.9(5)
C15 C14 H14 120.6
C13 C14 H14 120.6
C14 C15 C16 119.7(5)
C14 C15 C19 118.5(6)
C16 C15 C19 121.8(5)
C17 C16 C15 121.0(4)
C17 C16 C20 118.7(5)
C15 C16 C20 120.3(5)
C16 C17 C18 118.2(5)
C16 C17 H17 120.9
C18 C17 H17 120.9
C13 C18 C17 121.6(4)
C13 C18 N3 108.6(4)
C17 C18 N3 129.8(5)
C15 C19 H19A 109.5
C15 C19 H19B 109.5
H19A C19 H19B 109.5
C15 C19 H19C 109.5
H19A C19 H19C 109.5
H19B C19 H19C 109.5
C16 C20 H20A 109.5
C16 C20 H20B 109.5
H20A C20 H20B 109.5
C16 C20 H20C 109.5
H20A C20 H20C 109.5
H20B C20 H20C 109.5
N6 C21 N5 114.8(4)
N6 C21 C22 122.4(4)
N5 C21 C22 122.8(4)
C21 C22 H22A 109.5
C21 C22 H22B 109.5
H22A C22 H22B 109.5
C21 C22 H22C 109.5
H22A C22 H22C 109.5
H22B C22 H22C 109.5
C28 C23 C24 121.7(4)
C28 C23 N6 108.3(4)
C24 C23 N6 130.0(4)
C25 C24 C23 117.7(4)
C25 C24 H24 121.1
C23 C24 H24 121.1
C24 C25 C26 120.8(4)
C24 C25 C29 118.0(5)
C26 C25 C29 121.2(4)
C27 C26 C25 120.5(4)
C27 C26 C30 119.7(5)
C25 C26 C30 119.7(4)
C26 C27 C28 118.9(5)
C26 C27 H27 120.6
C28 C27 H27 120.6
C23 C28 C27 120.4(4)
C23 C28 N5 108.2(4)
C27 C28 N5 131.4(4)
C25 C29 H29A 109.5
C25 C29 H29B 109.5
H29A C29 H29B 109.5
C25 C29 H29C 109.5
H29A C29 H29C 109.5
H29B C29 H29C 109.5
C26 C30 H30A 109.5
C26 C30 H30B 109.5
H30A C30 H30B 109.5
C26 C30 H30C 109.5
H30A C30 H30C 109.5
H30B C30 H30C 109.5
N8 C31 N7 114.6(3)
N8 C31 C32 122.3(4)
N7 C31 C32 123.1(4)
C31 C32 H32A 109.5
C31 C32 H32B 109.5
H32A C32 H32B 109.5
C31 C32 H32C 109.5
H32A C32 H32C 109.5
H32B C32 H32C 109.5
C38 C33 C34 120.8(4)
C38 C33 N8 108.2(3)
C34 C33 N8 131.0(4)
C35 C34 C33 119.1(4)
C35 C34 H34 120.5
C33 C34 H34 120.5
C34 C35 C36 120.0(4)
C34 C35 C39 119.6(4)
C36 C35 C39 120.3(4)
C37 C36 C35 120.8(4)
C37 C36 C40 119.6(5)
C35 C36 C40 119.6(4)
C36 C37 C38 118.5(4)
C36 C37 H37 120.7
C38 C37 H37 120.7
C33 C38 C37 120.7(4)
C33 C38 N7 108.0(3)
C37 C38 N7 131.3(4)
C35 C39 H39A 109.5
C35 C39 H39B 109.5
H39A C39 H39B 109.5
C35 C39 H39C 109.5
H39A C39 H39C 109.5
H39B C39 H39C 109.5
C36 C40 H40A 109.5
C36 C40 H40B 109.5
H40A C40 H40B 109.5
C36 C40 H40C 109.5
H40A C40 H40C 109.5
H40B C40 H40C 109.5
C42 C41 Al1 110.8(4)
C42 C41 H41A 109.5
Al1 C41 H41A 109.5
C42 C41 H41B 109.5
Al1 C41 H41B 109.5
H41A C41 H41B 108.1
C41 C42 H42A 109.5
C41 C42 H42B 109.5
H42A C42 H42B 109.5
C41 C42 H42C 109.5
H42A C42 H42C 109.5
H42B C42 H42C 109.5
C44 C43 Al1 110.9(4)
C44 C43 H43A 109.5
Al1 C43 H43A 109.5
C44 C43 H43B 109.5
Al1 C43 H43B 109.5
H43A C43 H43B 108.0
C43 C44 H44A 109.5
C43 C44 H44B 109.5
H44A C44 H44B 109.5
C43 C44 H44C 109.5
H44A C44 H44C 109.5
H44B C44 H44C 109.5
C46 C45 Al2 111.8(4)
C46 C45 H45A 109.3
Al2 C45 H45A 109.3
C46 C45 H45B 109.3
Al2 C45 H45B 109.3
H45A C45 H45B 107.9
C45 C46 H46A 109.5
C45 C46 H46B 109.5
H46A C46 H46B 109.5
C45 C46 H46C 109.5
H46A C46 H46C 109.5
H46B C46 H46C 109.5
C48 C47 Al2 118.8(5)
C48 C47 H47A 107.6
Al2 C47 H47A 107.6
C48 C47 H47B 107.6
Al2 C47 H47B 107.6
H47A C47 H47B 107.0
C47 C48 H48A 109.5
C47 C48 H48B 109.5
H48A C48 H48B 109.5
C47 C48 H48C 109.5
H48A C48 H48C 109.5
H48B C48 H48C 109.5
C50 C49 Al3 109.7(4)
C50 C49 H49A 109.7
Al3 C49 H49A 109.7
C50 C49 H49B 109.7
Al3 C49 H49B 109.7
H49A C49 H49B 108.2
C49 C50 H50A 109.5
C49 C50 H50B 109.5
H50A C50 H50B 109.5
C49 C50 H50C 109.5
H50A C50 H50C 109.5
H50B C50 H50C 109.5
C52 C51 Al3 113.7(4)
C52 C51 H51A 108.8
Al3 C51 H51A 108.8
C52 C51 H51B 108.8
Al3 C51 H51B 108.8
H51A C51 H51B 107.7
C51 C52 H52A 109.5
C51 C52 H52B 109.5
H52A C52 H52B 109.5
C51 C52 H52C 109.5
H52A C52 H52C 109.5
H52B C52 H52C 109.5
C54 C53 Al4 110.3(4)
C54 C53 H53A 109.6
Al4 C53 H53A 109.6
C54 C53 H53B 109.6
Al4 C53 H53B 109.6
H53A C53 H53B 108.1
C53 C54 H54A 109.5
C53 C54 H54B 109.5
H54A C54 H54B 109.5
C53 C54 H54C 109.5
H54A C54 H54C 109.5
H54B C54 H54C 109.5
C56 C55 Al4 110.1(4)
C56 C55 H55A 109.6
Al4 C55 H55A 109.6
C56 C55 H55B 109.6
Al4 C55 H55B 109.6
H55A C55 H55B 108.1
C55 C56 H56A 109.5
C55 C56 H56B 109.5
H56A C56 H56B 109.5
C55 C56 H56C 109.5
H56A C56 H56C 109.5
H56B C56 H56C 109.5
C58 C57 C62 120.1(6)
C58 C57 H57 120.0
C62 C57 H57 120.0
C57 C58 C59 121.5(6)
C57 C58 H58 119.2
C59 C58 H58 119.2
C60 C59 C58 120.3(6)
C60 C59 H59 119.9
C58 C59 H59 119.9
C59 C60 C61 120.6(6)
C59 C60 H60 119.7
C61 C60 H60 119.7
C60 C61 C62 120.2(6)
C60 C61 H61 119.9
C62 C61 H61 119.9
C61 C62 C57 117.3(6)
C61 C62 H62 121.3
C57 C62 H62 121.3
C64 C63 C68 120.0
C64 C63 H63 120.0
C68 C63 H63 120.0
C65 C64 C63 120.0
C65 C64 H64 120.0
C63 C64 H64 120.0
C64 C65 C66 120.0
C64 C65 H65 120.0
C66 C65 H65 120.0
C67 C66 C65 120.0
C67 C66 H66 120.0
C65 C66 H66 120.0
C68 C67 C66 120.0
C68 C67 H67 120.0
C66 C67 H67 120.0
C67 C68 C63 120.0
C67 C68 H68 120.0
C63 C68 H68 120.0

loop_
_geom_bond_atom_site_label_1
_geom_bond_atom_site_label_2
_geom_bond_distance
Al1 N8 1.935(4)
Al1 N1 1.939(4)
Al1 C43 1.957(5)
Al1 C41 1.967(5)
Al2 N3 1.938(4)
Al2 N2 1.941(4)
Al2 C47 1.964(5)
Al2 C45 1.977(5)
Al3 N4 1.937(5)
Al3 N5 1.942(4)
Al3 C49 1.967(6)
Al3 C51 1.986(6)
Al4 N7 1.939(4)
Al4 N6 1.941(4)
Al4 C55 1.962(5)
Al4 C53 1.964(6)
N1 C2 1.341(5)
N1 C8 1.416(5)
N2 C2 1.348(5)
N2 C4 1.402(5)
N3 C11 1.348(6)
N3 C18 1.426(5)
N4 C11 1.345(6)
N4 C13 1.419(5)
N5 C21 1.349(6)
N5 C28 1.415(5)
N6 C21 1.339(6)
N6 C23 1.413(5)
N7 C31 1.346(5)
N7 C38 1.409(5)
N8 C31 1.345(5)
N8 C33 1.408(5)
C1 C7 1.388(6)
C1 C6 1.406(6)
C1 C10 1.522(6)
C2 C3 1.497(6)
C3 H3A 0.9800
C3 H3B 0.9800
C3 H3C 0.9800
C4 C8 1.396(6)
C4 C5 1.396(6)
C5 C6 1.389(6)
C5 H5 0.9500
C6 C9 1.513(6)
C7 C8 1.391(6)
C7 H7 0.9500
C9 H9A 0.9800
C9 H9B 0.9800
C9 H9C 0.9800
C10 H10A 0.9800
C10 H10B 0.9800
C10 H10C 0.9800
C11 C12 1.516(6)
C12 H12A 0.9800
C12 H12B 0.9800
C12 H12C 0.9800
C13 C18 1.377(7)
C13 C14 1.398(6)
C14 C15 1.391(7)
C14 H14 0.9500
C15 C16 1.429(7)
C15 C19 1.508(7)
C16 C17 1.377(6)
C16 C20 1.510(6)
C17 C18 1.401(6)
C17 H17 0.9500
C19 H19A 0.9800
C19 H19B 0.9800
C19 H19C 0.9800
C20 H20A 0.9800
C20 H20B 0.9800
C20 H20C 0.9800
C21 C22 1.504(6)
C22 H22A 0.9800
C22 H22B 0.9800
C22 H22C 0.9800
C23 C28 1.378(6)
C23 C24 1.397(6)
C24 C25 1.391(6)
C24 H24 0.9500
C25 C26 1.405(7)
C25 C29 1.515(7)
C26 C27 1.381(6)
C26 C30 1.530(6)
C27 C28 1.396(6)
C27 H27 0.9500
C29 H29A 0.9800
C29 H29B 0.9800
C29 H29C 0.9800
C30 H30A 0.9800
C30 H30B 0.9800
C30 H30C 0.9800
C31 C32 1.513(5)
C32 H32A 0.9800
C32 H32B 0.9800
C32 H32C 0.9800
C33 C38 1.389(6)
C33 C34 1.401(6)
C34 C35 1.378(6)
C34 H34 0.9500
C35 C36 1.426(6)
C35 C39 1.513(6)
C36 C37 1.382(6)
C36 C40 1.516(6)
C37 C38 1.403(6)
C37 H37 0.9500
C39 H39A 0.9800
C39 H39B 0.9800
C39 H39C 0.9800
C40 H40A 0.9800
C40 H40B 0.9800
C40 H40C 0.9800
C41 C42 1.541(7)
C41 H41A 0.9900
C41 H41B 0.9900
C42 H42A 0.9800
C42 H42B 0.9800
C42 H42C 0.9800
C43 C44 1.558(7)
C43 H43A 0.9900
C43 H43B 0.9900
C44 H44A 0.9800
C44 H44B 0.9800
C44 H44C 0.9800
C45 C46 1.557(9)
C45 H45A 0.9900
C45 H45B 0.9900
C46 H46A 0.9800
C46 H46B 0.9800
C46 H46C 0.9800
C47 C48 1.513(9)
C47 H47A 0.9900
C47 H47B 0.9900
C48 H48A 0.9800
C48 H48B 0.9800
C48 H48C 0.9800
C49 C50 1.571(9)
C49 H49A 0.9900
C49 H49B 0.9900
C50 H50A 0.9800
C50 H50B 0.9800
C50 H50C 0.9800
C51 C52 1.529(9)
C51 H51A 0.9900
C51 H51B 0.9900
C52 H52A 0.9800
C52 H52B 0.9800
C52 H52C 0.9800
C53 C54 1.522(9)
C53 H53A 0.9900
C53 H53B 0.9900
C54 H54A 0.9800
C54 H54B 0.9800
C54 H54C 0.9800
C55 C56 1.548(9)
C55 H55A 0.9900
C55 H55B 0.9900
C56 H56A 0.9800
C56 H56B 0.9800
C56 H56C 0.9800
C57 C58 1.340(9)
C57 C62 1.396(9)
C57 H57 0.9500
C58 C59 1.342(8)
C58 H58 0.9500
C59 C60 1.335(8)
C59 H59 0.9500
C60 C61 1.364(9)
C60 H60 0.9500
C61 C62 1.386(9)
C61 H61 0.9500
C62 H62 0.9500
C63 C64 1.3900
C63 C68 1.3900
C63 H63 0.9500
C64 C65 1.3900
C64 H64 0.9500
C65 C66 1.3900
C65 H65 0.9500
C66 C67 1.3900
C66 H66 0.9500
C67 C68 1.3900
C67 H67 0.9500
C68 H68 0.9500

loop_
_geom_torsion_atom_site_label_1
_geom_torsion_atom_site_label_2
_geom_torsion_atom_site_label_3
_geom_torsion_atom_site_label_4
_geom_torsion
N8 Al1 N1 C2 51.8(4)
C43 Al1 N1 C2 -65.9(4)
C41 Al1 N1 C2 164.4(4)
N8 Al1 N1 C8 -139.1(3)
C43 Al1 N1 C8 103.2(4)
C41 Al1 N1 C8 -26.5(4)
N3 Al2 N2 C2 -58.6(4)
C47 Al2 N2 C2 -170.8(4)
C45 Al2 N2 C2 59.5(4)
N3 Al2 N2 C4 132.2(4)
C47 Al2 N2 C4 20.0(5)
C45 Al2 N2 C4 -109.7(4)
N2 Al2 N3 C11 -51.2(4)
C47 Al2 N3 C11 67.7(4)
C45 Al2 N3 C11 -162.7(4)
N2 Al2 N3 C18 134.6(3)
C47 Al2 N3 C18 -106.6(4)
C45 Al2 N3 C18 23.0(4)
N5 Al3 N4 C11 52.5(4)
C49 Al3 N4 C11 -66.1(5)
C51 Al3 N4 C11 166.0(4)
N5 Al3 N4 C13 -127.1(4)
C49 Al3 N4 C13 114.3(4)
C51 Al3 N4 C13 -13.6(5)
N4 Al3 N5 C21 62.7(4)
C49 Al3 N5 C21 176.4(4)
C51 Al3 N5 C21 -55.4(5)
N4 Al3 N5 C28 -133.0(4)
C49 Al3 N5 C28 -19.3(5)
C51 Al3 N5 C28 108.8(4)
N7 Al4 N6 C21 -57.6(4)
C55 Al4 N6 C21 60.5(4)
C53 Al4 N6 C21 -169.7(4)
N7 Al4 N6 C23 124.3(4)
C55 Al4 N6 C23 -117.6(4)
C53 Al4 N6 C23 12.2(4)
N6 Al4 N7 C31 -47.2(4)
C55 Al4 N7 C31 -160.0(4)
C53 Al4 N7 C31 72.1(4)
N6 Al4 N7 C38 144.7(3)
C55 Al4 N7 C38 31.8(4)
C53 Al4 N7 C38 -96.1(4)
N1 Al1 N8 C31 50.6(4)
C43 Al1 N8 C31 163.0(4)
C41 Al1 N8 C31 -67.5(4)
N1 Al1 N8 C33 -137.9(3)
C43 Al1 N8 C33 -25.5(4)
C41 Al1 N8 C33 103.9(4)
C8 N1 C2 N2 -0.2(5)
Al1 N1 C2 N2 170.7(3)
C8 N1 C2 C3 -178.0(4)
Al1 N1 C2 C3 -7.1(7)
C4 N2 C2 N1 0.5(5)
Al2 N2 C2 N1 -170.8(3)
C4 N2 C2 C3 178.2(4)
Al2 N2 C2 C3 6.9(7)
C2 N2 C4 C8 -0.5(5)
Al2 N2 C4 C8 170.5(3)
C2 N2 C4 C5 -178.4(5)
Al2 N2 C4 C5 -7.4(7)
C8 C4 C5 C6 -0.2(6)
N2 C4 C5 C6 177.5(4)
C4 C5 C6 C1 1.6(7)
C4 C5 C6 C9 -179.3(4)
C7 C1 C6 C5 -2.5(7)
C10 C1 C6 C5 178.1(4)
C7 C1 C6 C9 178.4(4)
C10 C1 C6 C9 -1.0(7)
C6 C1 C7 C8 1.8(6)
C10 C1 C7 C8 -178.7(4)
C1 C7 C8 C4 -0.3(6)
C1 C7 C8 N1 -179.2(4)
C5 C4 C8 C7 -0.5(6)
N2 C4 C8 C7 -178.7(4)
C5 C4 C8 N1 178.6(4)
N2 C4 C8 N1 0.4(5)
C2 N1 C8 C7 178.8(4)
Al1 N1 C8 C7 7.7(7)
C2 N1 C8 C4 -0.2(5)
Al1 N1 C8 C4 -171.3(3)
C13 N4 C11 N3 1.2(5)
Al3 N4 C11 N3 -178.5(3)
C13 N4 C11 C12 -178.8(4)
Al3 N4 C11 C12 1.5(7)
C18 N3 C11 N4 -1.0(5)
Al2 N3 C11 N4 -176.2(3)
C18 N3 C11 C12 179.1(4)
Al2 N3 C11 C12 3.8(6)
C11 N4 C13 C18 -1.0(5)
Al3 N4 C13 C18 178.7(3)
C11 N4 C13 C14 177.9(5)
Al3 N4 C13 C14 -2.5(7)
C18 C13 C14 C15 -0.4(7)
N4 C13 C14 C15 -179.1(5)
C13 C14 C15 C16 0.5(7)
C13 C14 C15 C19 -178.4(5)
C14 C15 C16 C17 -0.3(7)
C19 C15 C16 C17 178.5(5)
C14 C15 C16 C20 -178.9(5)
C19 C15 C16 C20 -0.2(7)
C15 C16 C17 C18 0.0(7)
C20 C16 C17 C18 178.7(4)
C14 C13 C18 C17 0.1(7)
N4 C13 C18 C17 179.1(4)
C14 C13 C18 N3 -178.5(4)
N4 C13 C18 N3 0.5(5)
C16 C17 C18 C13 0.1(7)
C16 C17 C18 N3 178.4(4)
C11 N3 C18 C13 0.2(5)
Al2 N3 C18 C13 175.7(3)
C11 N3 C18 C17 -178.2(5)
Al2 N3 C18 C17 -2.8(7)
C23 N6 C21 N5 -0.8(5)
Al4 N6 C21 N5 -179.3(3)
C23 N6 C21 C22 178.2(5)
Al4 N6 C21 C22 -0.3(7)
C28 N5 C21 N6 0.5(5)
Al3 N5 C21 N6 167.7(3)
C28 N5 C21 C22 -178.5(5)
Al3 N5 C21 C22 -11.3(7)
C21 N6 C23 C28 0.8(5)
Al4 N6 C23 C28 179.3(3)
C21 N6 C23 C24 -177.5(5)
Al4 N6 C23 C24 1.0(7)
C28 C23 C24 C25 2.0(7)
N6 C23 C24 C25 -179.9(4)
C23 C24 C25 C26 -0.8(7)
C23 C24 C25 C29 -179.6(5)
C24 C25 C26 C27 -0.5(8)
C29 C25 C26 C27 178.2(5)
C24 C25 C26 C30 176.1(5)
C29 C25 C26 C30 -5.1(8)
C25 C26 C27 C28 0.7(7)
C30 C26 C27 C28 -175.9(5)
C24 C23 C28 C27 -1.8(7)
N6 C23 C28 C27 179.7(4)
C24 C23 C28 N5 177.9(4)
N6 C23 C28 N5 -0.6(5)
C26 C27 C28 C23 0.4(7)
C26 C27 C28 N5 -179.2(5)
C21 N5 C28 C23 0.1(5)
Al3 N5 C28 C23 -166.9(3)
C21 N5 C28 C27 179.7(5)
Al3 N5 C28 C27 12.8(7)
C33 N8 C31 N7 1.8(5)
Al1 N8 C31 N7 174.7(3)
C33 N8 C31 C32 -177.0(4)
Al1 N8 C31 C32 -4.1(6)
C38 N7 C31 N8 -2.4(5)
Al4 N7 C31 N8 -172.5(3)
C38 N7 C31 C32 176.4(4)
Al4 N7 C31 C32 6.3(6)
C31 N8 C33 C38 -0.5(4)
Al1 N8 C33 C38 -173.5(3)
C31 N8 C33 C34 176.8(4)
Al1 N8 C33 C34 3.8(6)
C38 C33 C34 C35 -0.9(6)
N8 C33 C34 C35 -177.8(4)
C33 C34 C35 C36 0.6(6)
C33 C34 C35 C39 178.4(4)
C34 C35 C36 C37 -0.3(7)
C39 C35 C36 C37 -178.1(4)
C34 C35 C36 C40 179.8(4)
C39 C35 C36 C40 2.1(7)
C35 C36 C37 C38 0.3(7)
C40 C36 C37 C38 -179.9(4)
C34 C33 C38 C37 0.8(6)
N8 C33 C38 C37 178.4(4)
C34 C33 C38 N7 -178.5(4)
N8 C33 C38 N7 -0.9(5)
C36 C37 C38 C33 -0.6(7)
C36 C37 C38 N7 178.6(4)
C31 N7 C38 C33 1.9(4)
Al4 N7 C38 C33 172.4(3)
C31 N7 C38 C37 -177.3(5)
Al4 N7 C38 C37 -6.9(7)
N8 Al1 C41 C42 -47.2(5)
N1 Al1 C41 C42 -158.6(4)
C43 Al1 C41 C42 78.8(5)
N8 Al1 C43 C44 -160.1(4)
N1 Al1 C43 C44 -48.9(5)
C41 Al1 C43 C44 77.5(5)
N3 Al2 C45 C46 152.4(5)
N2 Al2 C45 C46 42.4(5)
C47 Al2 C45 C46 -84.9(5)
N3 Al2 C47 C48 160.0(4)
N2 Al2 C47 C48 -89.5(5)
C45 Al2 C47 C48 33.1(5)
N4 Al3 C49 C50 -57.2(5)
N5 Al3 C49 C50 -168.5(4)
C51 Al3 C49 C50 68.7(6)
N4 Al3 C51 C52 -161.2(5)
N5 Al3 C51 C52 -50.0(5)
C49 Al3 C51 C52 76.3(6)
N7 Al4 C53 C54 59.7(6)
N6 Al4 C53 C54 170.7(5)
C55 Al4 C53 C54 -65.5(6)
N7 Al4 C55 C56 158.2(4)
N6 Al4 C55 C56 47.2(5)
C53 Al4 C55 C56 -81.0(5)
C62 C57 C58 C59 0.0(10)
C57 C58 C59 C60 0.2(10)
C58 C59 C60 C61 -0.5(9)
C59 C60 C61 C62 0.7(9)
C60 C61 C62 C57 -0.5(9)
C58 C57 C62 C61 0.1(9)
C68 C63 C64 C65 0.0
C63 C64 C65 C66 0.0
C64 C65 C66 C67 0.0
C65 C66 C67 C68 0.0
C66 C67 C68 C63 0.0
C64 C63 C68 C67 0.0
